data_1512295
loop_
_publ_author_name
'Yang, Chi'
'Chen, Yin'
'Wang, De-Xian'
'Zhao, Liang'
'Wang, Mei-Xiang'

_publ_section_title
;
 Synthesis of Electron-Deficient Oxacalix[2]arene[2]triazines and Their
 Isomeric Analogs from a One-Pot Reaction of Perfluorinated
 Dihydroxybenzenes with Dichlorotriazines.
;
_journal_issue 17
_journal_name_full 'Organic letters'
_journal_page_first 4414
_journal_page_last 4417
_journal_paper_doi 10.1021/ol401959d
_journal_volume 15
_journal_year 2013
_chemical_formula_moiety 'C22 H12 F8 N8 O4'
_chemical_formula_sum 'C22 H12 F8 N8 O4'
_chemical_formula_weight 604.40
_chemical_name_systematic
; 
 ? 
;
_space_group_IT_number 2
_symmetry_cell_setting triclinic
_symmetry_space_group_name_Hall '-P 1'
_symmetry_space_group_name_H-M 'P -1'
_atom_sites_solution_hydrogens geom
_atom_sites_solution_primary direct
_atom_sites_solution_secondary difmap
_audit_creation_method SHELXL-97
_cell_angle_alpha 75.13(3)
_cell_angle_beta 80.07(3)
_cell_angle_gamma 77.81(3)
_cell_formula_units_Z 4
_cell_length_a 8.6780(17)
_cell_length_b 16.031(3)
_cell_length_c 17.808(4)
_cell_measurement_reflns_used 9175
_cell_measurement_temperature 173(2)
_cell_measurement_theta_max 32.8499
_cell_measurement_theta_min 1.9833
_cell_volume 2322.0(9)
_computing_cell_refinement 'CrystalClear (Rigaku Inc., 2008)'
_computing_data_collection 'CrystalClear (Rigaku Inc., 2008)'
_computing_data_reduction 'CrystalClear (Rigaku Inc., 2008)'
_computing_molecular_graphics
;
 Mercury: visualization and analysis of crystal structures, C. F. Macrae,
 P. R. Edgington, P. McCabe, E. Pidcock, G. P. Shields, R. Taylor,
 M. Towler and J. van de Streek, J. Appl. Cryst., 39, 453-457, 2006.
;
_computing_publication_material 'SHELX-97 (Sheldrick, 2008)'
_computing_structure_refinement 'SHELX-97 (Sheldrick, 2008)'
_computing_structure_solution 'SHELX-97 (Sheldrick, 2008)'
_diffrn_ambient_temperature 173(2)
_diffrn_detector_area_resol_mean 28.5714
_diffrn_measured_fraction_theta_full 0.994
_diffrn_measured_fraction_theta_max 0.994
_diffrn_measurement_device_type 'Saturn724+ CCD'
_diffrn_measurement_method '\w scans at fixed \c = 45\%'
_diffrn_radiation_monochromator graphite
_diffrn_radiation_source 'fine-focus sealed tube'
_diffrn_radiation_type MoK\a
_diffrn_radiation_wavelength 0.71073
_diffrn_reflns_av_R_equivalents 0.0817
_diffrn_reflns_av_sigmaI/netI 0.0715
_diffrn_reflns_limit_h_max 10
_diffrn_reflns_limit_h_min -10
_diffrn_reflns_limit_k_max 19
_diffrn_reflns_limit_k_min -19
_diffrn_reflns_limit_l_max 21
_diffrn_reflns_limit_l_min -21
_diffrn_reflns_number 24705
_diffrn_reflns_theta_full 25.00
_diffrn_reflns_theta_max 25.00
_diffrn_reflns_theta_min 1.19
_exptl_absorpt_coefficient_mu 0.165
_exptl_absorpt_correction_T_max 1.0000
_exptl_absorpt_correction_T_min 0.4815
_exptl_absorpt_correction_type multi-scan
_exptl_absorpt_process_details 'CrystalClear (Rigaku Inc., 2008)'
_exptl_crystal_colour Colorless
_exptl_crystal_density_diffrn 1.729
_exptl_crystal_density_method 'not measured'
_exptl_crystal_description block
_exptl_crystal_F_000 1216
_exptl_crystal_size_max 0.34
_exptl_crystal_size_mid 0.20
_exptl_crystal_size_min 0.14
_refine_diff_density_max 1.111
_refine_diff_density_min -0.754
_refine_diff_density_rms 0.236
_refine_ls_extinction_method none
_refine_ls_goodness_of_fit_ref 2.334
_refine_ls_hydrogen_treatment constr
_refine_ls_matrix_type full
_refine_ls_number_parameters 764
_refine_ls_number_reflns 8128
_refine_ls_number_restraints 0
_refine_ls_restrained_S_all 2.334
_refine_ls_R_factor_all 0.1611
_refine_ls_R_factor_gt 0.1395
_refine_ls_shift/su_max 0.001
_refine_ls_shift/su_mean 0.000
_refine_ls_structure_factor_coef Fsqd
_refine_ls_weighting_details 'calc w=1/[\s^2^(Fo^2^)+(0.1000P)^2^+0.0000P] where P=(Fo^2^+2Fc^2^)/3'
_refine_ls_weighting_scheme calc
_refine_ls_wR_factor_gt 0.3594
_refine_ls_wR_factor_ref 0.3842
_reflns_number_gt 6778
_reflns_number_total 8128
_reflns_threshold_expression >2sigma(I)
_cod_data_source_file ol401959d_si_001.cif
_cod_data_source_block a
_cod_original_cell_volume 2321.9(8)
_cod_original_sg_symbol_H-M P-1
_cod_database_code 1512295

loop_
_symmetry_equiv_pos_as_xyz
'x, y, z'
'-x, -y, -z'

loop_
_atom_site_label
_atom_site_type_symbol
_atom_site_fract_x
_atom_site_fract_y
_atom_site_fract_z
_atom_site_U_iso_or_equiv
_atom_site_adp_type
_atom_site_occupancy
_atom_site_symmetry_multiplicity
_atom_site_calc_flag
_atom_site_refinement_flags
F1 F -0.0868(5) 0.8546(3) 0.5975(2) 0.0429(11) Uani 1 1 d .
F2 F 0.1593(5) 0.7340(3) 0.6571(2) 0.0485(12) Uani 1 1 d .
F3 F 0.2659(5) 0.5882(3) 0.5993(3) 0.0445(11) Uani 1 1 d .
F4 F -0.1141(5) 0.6833(3) 0.4238(2) 0.0373(10) Uani 1 1 d .
F5 F 0.2185(5) 0.9637(3) 0.4742(3) 0.0419(11) Uani 1 1 d .
F6 F 0.4216(5) 0.8270(3) 0.5494(2) 0.0444(11) Uani 1 1 d .
F7 F 0.5606(5) 0.6934(3) 0.4797(2) 0.0380(10) Uani 1 1 d .
F8 F 0.2947(5) 0.8335(3) 0.2593(2) 0.0391(10) Uani 1 1 d .
F9 F 0.2146(6) 0.4677(3) -0.0793(3) 0.0534(13) Uani 1 1 d .
F10 F 0.3002(6) 0.3371(4) -0.1586(3) 0.0617(15) Uani 1 1 d .
F11 F 0.5411(6) 0.2034(3) -0.1161(3) 0.0564(14) Uani 1 1 d .
F12 F 0.5996(5) 0.3245(3) 0.0893(2) 0.0402(10) Uani 1 1 d .
F13 F -0.0947(5) 0.3469(3) 0.0242(3) 0.0440(11) Uani 1 1 d .
F14 F 0.0345(5) 0.2223(3) -0.0571(2) 0.0512(13) Uani 1 1 d .
F15 F 0.2318(5) 0.0774(3) 0.0090(3) 0.0480(12) Uani 1 1 d .
F16 F 0.1730(5) 0.1828(3) 0.2366(2) 0.0358(10) Uani 1 1 d .
O1 O -0.2345(5) 0.8296(3) 0.4820(3) 0.0322(11) Uani 1 1 d .
O2 O 0.1204(6) 0.5540(3) 0.4868(3) 0.0349(12) Uani 1 1 d .
O3 O 0.5083(5) 0.6960(3) 0.3298(3) 0.0324(11) Uani 1 1 d .
O4 O 0.1536(5) 0.9723(3) 0.3265(3) 0.0344(12) Uani 1 1 d .
O5 O 0.3707(6) 0.4671(3) 0.0438(3) 0.0368(13) Uani 1 1 d .
O6 O 0.7012(6) 0.1960(3) 0.0071(3) 0.0384(13) Uani 1 1 d .
O7 O 0.3077(6) 0.0533(3) 0.1574(3) 0.0367(12) Uani 1 1 d .
O8 O -0.0364(6) 0.3270(3) 0.1770(3) 0.0354(12) Uani 1 1 d .
N1 N -0.3072(6) 0.9564(4) 0.3958(3) 0.0300(13) Uani 1 1 d .
N2 N -0.0342(6) 0.8962(4) 0.4055(3) 0.0295(13) Uani 1 1 d .
N3 N -0.1022(6) 1.0310(4) 0.3137(3) 0.0293(13) Uani 1 1 d .
N4 N -0.3677(6) 1.0876(4) 0.3077(3) 0.0302(13) Uani 1 1 d .
N5 N 0.3094(6) 0.6297(4) 0.4091(3) 0.0293(13) Uani 1 1 d .
N6 N 0.2780(6) 0.4902(4) 0.3957(3) 0.0302(13) Uani 1 1 d .
N7 N 0.4851(6) 0.5642(4) 0.3135(3) 0.0307(13) Uani 1 1 d .
N8 N 0.4427(7) 0.4323(4) 0.2978(3) 0.0300(13) Uani 1 1 d .
N9 N -0.0030(7) 0.4473(4) 0.2118(3) 0.0305(13) Uani 1 1 d .
N10 N 0.1702(6) 0.3926(4) 0.1088(3) 0.0272(13) Uani 1 1 d .
N11 N 0.2111(7) 0.5226(4) 0.1385(3) 0.0321(14) Uani 1 1 d .
N12 N 0.0420(7) 0.5739(4) 0.2369(3) 0.0291(13) Uani 1 1 d .
N13 N 0.4961(6) 0.1292(4) 0.0798(3) 0.0304(13) Uani 1 1 d .
N14 N 0.5621(7) -0.0119(4) 0.1648(3) 0.0304(13) Uani 1 1 d .
N15 N 0.7699(7) 0.0628(4) 0.0850(4) 0.0359(15) Uani 1 1 d .
N16 N 0.8285(7) -0.0719(4) 0.1687(4) 0.0355(14) Uani 1 1 d .
C1 C -0.5371(8) 1.0885(5) 0.3349(5) 0.0380(18) Uani 1 1 d .
H1A H -0.5764 1.0498 0.3109 0.057 Uiso 1 1 calc R
H1C H -0.5959 1.1483 0.3200 0.057 Uiso 1 1 calc R
H1B H -0.5524 1.0679 0.3920 0.057 Uiso 1 1 calc R
C2 C -0.3254(9) 1.1635(5) 0.2466(4) 0.0366(17) Uani 1 1 d .
H2C H -0.3105 1.2088 0.2713 0.055 Uiso 1 1 calc R
H2B H -0.4108 1.1871 0.2134 0.055 Uiso 1 1 calc R
H2A H -0.2266 1.1450 0.2145 0.055 Uiso 1 1 calc R
C3 C -0.2576(8) 1.0248(4) 0.3394(4) 0.0282(15) Uani 1 1 d .
C4 C -0.1884(8) 0.8977(4) 0.4241(4) 0.0268(15) Uani 1 1 d .
C5 C -0.0023(7) 0.9659(4) 0.3499(4) 0.0247(14) Uani 1 1 d .
C6 C -0.1118(7) 0.7678(4) 0.5133(4) 0.0251(14) Uani 1 1 d .
C7 C -0.0386(8) 0.7802(4) 0.5728(4) 0.0272(15) Uani 1 1 d .
C8 C 0.0843(8) 0.7192(5) 0.6029(4) 0.0318(16) Uani 1 1 d .
C9 C 0.1406(8) 0.6444(5) 0.5732(4) 0.0312(16) Uani 1 1 d .
C10 C 0.0680(8) 0.6305(5) 0.5149(4) 0.0317(16) Uani 1 1 d .
C11 C -0.0533(8) 0.6922(4) 0.4854(4) 0.0268(15) Uani 1 1 d .
C12 C 0.2429(7) 0.5579(4) 0.4274(4) 0.0251(15) Uani 1 1 d .
C13 C 0.4021(8) 0.4967(4) 0.3362(4) 0.0292(15) Uani 1 1 d .
C14 C 0.4282(7) 0.6261(4) 0.3529(4) 0.0278(15) Uani 1 1 d .
C15 C 0.3586(9) 0.3581(5) 0.3180(5) 0.0386(18) Uani 1 1 d .
H15A H 0.3761 0.3302 0.2736 0.058 Uiso 1 1 calc R
H15B H 0.2446 0.3788 0.3304 0.058 Uiso 1 1 calc R
H15C H 0.3987 0.3154 0.3637 0.058 Uiso 1 1 calc R
C16 C 0.5746(8) 0.4326(5) 0.2337(4) 0.0358(17) Uani 1 1 d .
H16B H 0.6386 0.3737 0.2391 0.054 Uiso 1 1 calc R
H16C H 0.6412 0.4741 0.2359 0.054 Uiso 1 1 calc R
H16A H 0.5318 0.4503 0.1834 0.054 Uiso 1 1 calc R
C17 C 0.4405(8) 0.7645(5) 0.3655(4) 0.0309(16) Uani 1 1 d .
C18 C 0.4683(8) 0.7630(5) 0.4400(4) 0.0325(16) Uani 1 1 d .
C19 C 0.3943(8) 0.8308(5) 0.4765(4) 0.0300(16) Uani 1 1 d .
C20 C 0.2937(8) 0.8993(4) 0.4383(4) 0.0271(15) Uani 1 1 d .
C21 C 0.2600(8) 0.9029(4) 0.3637(4) 0.0278(15) Uani 1 1 d .
C22 C 0.3370(7) 0.8339(4) 0.3284(4) 0.0248(14) Uani 1 1 d .
C23 C 0.1277(9) 0.6473(4) 0.2221(4) 0.0361(17) Uani 1 1 d .
H23A H 0.2424 0.6253 0.2163 0.054 Uiso 1 1 calc R
H23C H 0.0991 0.6760 0.2662 0.054 Uiso 1 1 calc R
H23B H 0.0989 0.6896 0.1740 0.054 Uiso 1 1 calc R
C24 C -0.0965(9) 0.5725(5) 0.2986(4) 0.0366(17) Uani 1 1 d .
H24A H -0.1631 0.5331 0.2922 0.055 Uiso 1 1 calc R
H24C H -0.1587 0.6318 0.2941 0.055 Uiso 1 1 calc R
H24B H -0.0593 0.5518 0.3502 0.055 Uiso 1 1 calc R
C25 C 0.0825(8) 0.5138(4) 0.1950(4) 0.0266(15) Uani 1 1 d .
C26 C 0.0483(8) 0.3925(4) 0.1648(4) 0.0287(15) Uani 1 1 d .
C27 C 0.2439(8) 0.4585(5) 0.1005(4) 0.0297(16) Uani 1 1 d .
C28 C 0.4133(8) 0.4004(5) 0.0034(4) 0.0315(16) Uani 1 1 d .
C29 C 0.3365(9) 0.4013(5) -0.0604(4) 0.0341(17) Uani 1 1 d .
C30 C 0.3789(9) 0.3360(5) -0.0994(4) 0.0383(18) Uani 1 1 d .
C31 C 0.5014(9) 0.2677(5) -0.0786(4) 0.0356(17) Uani 1 1 d .
C32 C 0.5793(8) 0.2645(4) -0.0153(4) 0.0293(15) Uani 1 1 d .
C33 C 0.5330(7) 0.3295(4) 0.0244(4) 0.0244(14) Uani 1 1 d .
C34 C 0.6527(8) 0.1252(5) 0.0604(4) 0.0312(16) Uani 1 1 d .
C35 C 0.7174(8) -0.0056(4) 0.1389(4) 0.0306(16) Uani 1 1 d .
C36 C 0.4647(8) 0.0572(4) 0.1325(4) 0.0290(15) Uani 1 1 d .
C37 C 0.9973(8) -0.0716(5) 0.1433(5) 0.0393(18) Uani 1 1 d .
H37C H 1.0594 -0.1254 0.1715 0.059 Uiso 1 1 calc R
H37B H 1.0266 -0.0206 0.1544 0.059 Uiso 1 1 calc R
H37A H 1.0195 -0.0686 0.0869 0.059 Uiso 1 1 calc R
C38 C 0.7842(10) -0.1488(5) 0.2260(5) 0.048(2) Uani 1 1 d .
H38A H 0.6731 -0.1352 0.2485 0.072 Uiso 1 1 calc R
H38C H 0.8526 -0.1655 0.2678 0.072 Uiso 1 1 calc R
H38B H 0.7971 -0.1975 0.2003 0.072 Uiso 1 1 calc R
C39 C 0.2011(8) 0.1251(5) 0.1252(4) 0.0316(16) Uani 1 1 d .
C40 C 0.1623(9) 0.1384(5) 0.0495(4) 0.0335(17) Uani 1 1 d .
C41 C 0.0635(9) 0.2097(6) 0.0175(4) 0.0370(18) Uani 1 1 d .
C42 C -0.0055(8) 0.2742(5) 0.0588(4) 0.0326(16) Uani 1 1 d .
C43 C 0.0299(8) 0.2630(5) 0.1343(4) 0.0287(15) Uani 1 1 d .
C44 C 0.1270(8) 0.1897(4) 0.1662(4) 0.0261(15) Uani 1 1 d .

loop_
_atom_site_aniso_label
_atom_site_aniso_U_11
_atom_site_aniso_U_22
_atom_site_aniso_U_33
_atom_site_aniso_U_23
_atom_site_aniso_U_13
_atom_site_aniso_U_12
F1 0.057(3) 0.034(2) 0.039(2) -0.019(2) 0.000(2) -0.001(2)
F2 0.056(3) 0.057(3) 0.037(2) -0.014(2) -0.016(2) -0.007(2)
F3 0.037(2) 0.041(3) 0.050(3) -0.001(2) -0.016(2) 0.002(2)
F4 0.037(2) 0.042(2) 0.042(2) -0.024(2) -0.0046(19) -0.0079(19)
F5 0.045(2) 0.037(2) 0.048(2) -0.025(2) -0.006(2) 0.001(2)
F6 0.049(3) 0.050(3) 0.040(2) -0.015(2) -0.013(2) -0.011(2)
F7 0.029(2) 0.031(2) 0.050(2) -0.002(2) -0.0118(19) 0.0015(18)
F8 0.043(2) 0.042(3) 0.033(2) -0.018(2) -0.0010(19) -0.001(2)
F9 0.052(3) 0.043(3) 0.055(3) 0.000(2) -0.013(2) 0.005(2)
F10 0.072(3) 0.077(4) 0.038(3) -0.010(3) -0.022(2) -0.010(3)
F11 0.078(4) 0.048(3) 0.049(3) -0.030(2) 0.002(3) -0.008(3)
F12 0.040(2) 0.044(3) 0.039(2) -0.014(2) -0.0048(19) -0.008(2)
F13 0.036(2) 0.042(3) 0.047(3) 0.002(2) -0.015(2) 0.003(2)
F14 0.055(3) 0.072(3) 0.032(2) -0.018(2) -0.013(2) -0.010(3)
F15 0.056(3) 0.048(3) 0.046(3) -0.025(2) -0.002(2) -0.008(2)
F16 0.034(2) 0.040(2) 0.033(2) -0.0087(19) -0.0092(18) -0.0005(19)
O1 0.023(2) 0.031(3) 0.037(3) -0.002(2) -0.004(2) 0.000(2)
O2 0.033(3) 0.021(2) 0.050(3) -0.014(2) 0.012(2) -0.010(2)
O3 0.028(2) 0.027(3) 0.045(3) -0.018(2) 0.007(2) -0.006(2)
O4 0.025(2) 0.026(3) 0.046(3) -0.004(2) -0.001(2) 0.001(2)
O5 0.039(3) 0.028(3) 0.044(3) -0.017(2) 0.016(2) -0.015(2)
O6 0.030(3) 0.029(3) 0.050(3) -0.004(2) 0.003(2) -0.003(2)
O7 0.031(3) 0.029(3) 0.046(3) -0.005(2) 0.001(2) -0.004(2)
O8 0.031(3) 0.034(3) 0.042(3) -0.015(2) 0.004(2) -0.007(2)
N1 0.027(3) 0.028(3) 0.035(3) -0.004(3) -0.007(3) -0.007(3)
N2 0.028(3) 0.020(3) 0.040(3) -0.005(3) -0.009(3) -0.004(2)
N3 0.028(3) 0.027(3) 0.034(3) -0.008(3) -0.005(3) -0.003(3)
N4 0.024(3) 0.024(3) 0.042(3) -0.009(3) -0.012(3) 0.004(2)
N5 0.029(3) 0.023(3) 0.041(3) -0.016(3) 0.004(3) -0.010(2)
N6 0.029(3) 0.025(3) 0.041(3) -0.013(3) -0.008(3) -0.003(2)
N7 0.025(3) 0.028(3) 0.042(3) -0.015(3) -0.003(3) -0.002(2)
N8 0.031(3) 0.027(3) 0.037(3) -0.015(3) -0.005(3) -0.004(3)
N9 0.029(3) 0.029(3) 0.034(3) -0.011(3) -0.003(3) -0.002(3)
N10 0.026(3) 0.023(3) 0.034(3) -0.012(3) 0.004(3) -0.005(2)
N11 0.030(3) 0.029(3) 0.039(3) -0.012(3) -0.005(3) -0.003(3)
N12 0.031(3) 0.023(3) 0.031(3) -0.007(3) 0.003(3) -0.006(3)
N13 0.025(3) 0.028(3) 0.034(3) -0.005(3) 0.001(3) -0.002(3)
N14 0.030(3) 0.027(3) 0.034(3) -0.009(3) -0.005(3) -0.001(3)
N15 0.038(3) 0.025(3) 0.046(4) -0.012(3) -0.010(3) 0.001(3)
N16 0.036(3) 0.027(3) 0.042(3) -0.007(3) -0.006(3) -0.003(3)
C1 0.032(4) 0.035(4) 0.052(5) -0.014(4) -0.016(4) -0.001(3)
C2 0.046(4) 0.026(4) 0.036(4) -0.002(3) -0.017(3) 0.002(3)
C3 0.028(4) 0.026(4) 0.034(4) -0.013(3) -0.011(3) 0.002(3)
C4 0.026(3) 0.028(4) 0.026(3) -0.007(3) -0.004(3) -0.003(3)
C5 0.023(3) 0.022(3) 0.026(3) -0.005(3) -0.004(3) 0.003(3)
C6 0.023(3) 0.021(3) 0.032(3) -0.008(3) 0.000(3) -0.005(3)
C7 0.035(4) 0.028(4) 0.020(3) -0.011(3) 0.002(3) -0.006(3)
C8 0.029(4) 0.039(4) 0.028(3) 0.000(3) -0.007(3) -0.013(3)
C9 0.026(4) 0.027(4) 0.037(4) -0.003(3) -0.001(3) -0.004(3)
C10 0.028(4) 0.029(4) 0.037(4) -0.007(3) 0.006(3) -0.013(3)
C11 0.028(4) 0.026(4) 0.024(3) -0.004(3) 0.004(3) -0.008(3)
C12 0.019(3) 0.018(3) 0.031(3) 0.000(3) 0.002(3) 0.000(3)
C13 0.027(4) 0.024(4) 0.034(4) -0.006(3) -0.006(3) 0.002(3)
C14 0.020(3) 0.024(4) 0.041(4) -0.012(3) -0.008(3) 0.001(3)
C15 0.049(5) 0.021(4) 0.051(5) -0.015(3) -0.008(4) -0.007(3)
C16 0.030(4) 0.036(4) 0.044(4) -0.017(4) -0.007(3) 0.000(3)
C17 0.022(3) 0.024(4) 0.046(4) -0.012(3) 0.003(3) -0.004(3)
C18 0.027(4) 0.028(4) 0.042(4) 0.000(3) -0.004(3) -0.012(3)
C19 0.026(3) 0.036(4) 0.030(3) -0.009(3) -0.005(3) -0.007(3)
C20 0.031(4) 0.023(3) 0.032(3) -0.015(3) -0.004(3) -0.002(3)
C21 0.026(3) 0.021(3) 0.034(4) -0.005(3) -0.001(3) -0.005(3)
C22 0.019(3) 0.028(4) 0.027(3) -0.003(3) -0.005(3) -0.007(3)
C23 0.043(4) 0.021(4) 0.045(4) -0.007(3) -0.004(4) -0.008(3)
C24 0.044(4) 0.032(4) 0.033(4) -0.015(3) 0.004(3) -0.004(3)
C25 0.028(3) 0.021(3) 0.031(3) -0.005(3) -0.006(3) -0.003(3)
C26 0.028(4) 0.024(4) 0.037(4) -0.004(3) -0.011(3) -0.008(3)
C27 0.028(3) 0.027(4) 0.030(3) -0.006(3) 0.008(3) -0.005(3)
C28 0.031(4) 0.025(4) 0.038(4) -0.010(3) 0.007(3) -0.010(3)
C29 0.033(4) 0.029(4) 0.032(4) 0.002(3) -0.002(3) 0.000(3)
C30 0.044(4) 0.042(5) 0.024(3) 0.005(3) -0.009(3) -0.009(4)
C31 0.048(4) 0.030(4) 0.029(4) -0.011(3) 0.005(3) -0.010(4)
C32 0.028(4) 0.023(4) 0.034(4) -0.002(3) -0.002(3) -0.003(3)
C33 0.023(3) 0.025(4) 0.027(3) -0.008(3) 0.007(3) -0.013(3)
C34 0.031(4) 0.025(4) 0.040(4) -0.009(3) -0.003(3) -0.008(3)
C35 0.038(4) 0.023(4) 0.032(4) -0.012(3) -0.008(3) 0.002(3)
C36 0.032(4) 0.027(4) 0.032(3) -0.012(3) -0.001(3) -0.010(3)
C37 0.036(4) 0.034(4) 0.049(4) -0.012(4) -0.014(4) 0.001(3)
C38 0.051(5) 0.035(5) 0.046(5) 0.001(4) -0.008(4) 0.007(4)
C39 0.031(4) 0.028(4) 0.035(4) -0.005(3) -0.005(3) -0.007(3)
C40 0.035(4) 0.032(4) 0.034(4) -0.015(3) 0.006(3) -0.006(3)
C41 0.032(4) 0.054(5) 0.027(3) -0.006(4) -0.008(3) -0.012(4)
C42 0.024(3) 0.043(4) 0.033(4) -0.007(3) -0.009(3) -0.008(3)
C43 0.027(3) 0.030(4) 0.030(3) -0.008(3) -0.001(3) -0.006(3)
C44 0.026(3) 0.029(4) 0.022(3) -0.006(3) 0.002(3) -0.006(3)

loop_
_atom_type_symbol
_atom_type_description
_atom_type_scat_dispersion_real
_atom_type_scat_dispersion_imag
_atom_type_scat_source
C C 0.0033 0.0016 'International Tables Vol C Tables 4.2.6.8 and 6.1.1.4'
H H 0.0000 0.0000 'International Tables Vol C Tables 4.2.6.8 and 6.1.1.4'
N N 0.0061 0.0033 'International Tables Vol C Tables 4.2.6.8 and 6.1.1.4'
O O 0.0106 0.0060 'International Tables Vol C Tables 4.2.6.8 and 6.1.1.4'
F F 0.0171 0.0103 'International Tables Vol C Tables 4.2.6.8 and 6.1.1.4'

loop_
_geom_angle_atom_site_label_1
_geom_angle_atom_site_label_2
_geom_angle_atom_site_label_3
_geom_angle
C4 O1 C6 115.1(5)
C12 O2 C10 115.4(5)
C14 O3 C17 113.7(5)
C5 O4 C21 114.5(5)
C27 O5 C28 114.9(5)
C34 O6 C32 114.4(5)
C36 O7 C39 115.7(5)
C26 O8 C43 114.5(5)
C4 N1 C3 112.8(6)
C4 N2 C5 111.8(6)
C5 N3 C3 113.5(6)
C3 N4 C1 121.8(6)
C3 N4 C2 121.2(6)
C1 N4 C2 116.8(6)
C14 N5 C12 111.7(5)
C12 N6 C13 112.7(6)
C14 N7 C13 112.3(6)
C13 N8 C15 121.4(6)
C13 N8 C16 121.6(6)
C15 N8 C16 117.0(6)
C26 N9 C25 112.2(6)
C27 N10 C26 112.1(6)
C27 N11 C25 112.0(6)
C25 N12 C23 121.5(5)
C25 N12 C24 121.5(6)
C23 N12 C24 116.9(6)
C36 N13 C34 110.6(6)
C36 N14 C35 112.3(6)
C34 N15 C35 112.3(6)
C35 N16 C37 121.6(6)
C35 N16 C38 120.9(6)
C37 N16 C38 117.5(6)
N4 C1 H1A 109.5
N4 C1 H1C 109.5
H1A C1 H1C 109.5
N4 C1 H1B 109.5
H1A C1 H1B 109.5
H1C C1 H1B 109.5
N4 C2 H2C 109.5
N4 C2 H2B 109.5
H2C C2 H2B 109.5
N4 C2 H2A 109.5
H2C C2 H2A 109.5
H2B C2 H2A 109.5
N4 C3 N3 118.4(6)
N4 C3 N1 117.5(6)
N3 C3 N1 124.1(6)
N1 C4 N2 129.3(6)
N1 C4 O1 114.1(6)
N2 C4 O1 116.6(6)
N3 C5 N2 128.5(6)
N3 C5 O4 114.2(6)
N2 C5 O4 117.3(5)
O1 C6 C11 121.3(6)
O1 C6 C7 121.1(6)
C11 C6 C7 117.6(6)
F1 C7 C8 120.5(6)
F1 C7 C6 118.7(6)
C8 C7 C6 120.8(6)
F2 C8 C7 120.2(7)
F2 C8 C9 119.5(6)
C7 C8 C9 120.1(6)
F3 C9 C10 120.2(6)
F3 C9 C8 119.9(6)
C10 C9 C8 119.9(7)
C11 C10 C9 119.1(7)
C11 C10 O2 120.8(6)
C9 C10 O2 120.2(7)
F4 C11 C10 119.4(6)
F4 C11 C6 118.0(6)
C10 C11 C6 122.5(6)
N6 C12 N5 129.0(6)
N6 C12 O2 114.6(6)
N5 C12 O2 116.4(6)
N8 C13 N7 118.0(6)
N8 C13 N6 117.3(6)
N7 C13 N6 124.7(6)
N5 C14 N7 129.5(6)
N5 C14 O3 117.1(6)
N7 C14 O3 113.4(6)
N8 C15 H15A 109.5
N8 C15 H15B 109.5
H15A C15 H15B 109.5
N8 C15 H15C 109.5
H15A C15 H15C 109.5
H15B C15 H15C 109.5
N8 C16 H16B 109.5
N8 C16 H16C 109.5
H16B C16 H16C 109.5
N8 C16 H16A 109.5
H16B C16 H16A 109.5
H16C C16 H16A 109.5
C22 C17 C18 118.5(6)
C22 C17 O3 120.0(7)
C18 C17 O3 121.4(7)
F7 C18 C17 120.0(7)
F7 C18 C19 119.1(6)
C17 C18 C19 120.9(7)
F6 C19 C20 120.9(6)
F6 C19 C18 119.6(6)
C20 C19 C18 119.5(6)
F5 C20 C19 119.7(6)
F5 C20 C21 118.5(6)
C19 C20 C21 121.7(6)
O4 C21 C20 120.8(6)
O4 C21 C22 121.8(6)
C20 C21 C22 117.4(6)
F8 C22 C17 120.3(6)
F8 C22 C21 117.4(6)
C17 C22 C21 122.0(6)
N12 C23 H23A 109.5
N12 C23 H23C 109.5
H23A C23 H23C 109.5
N12 C23 H23B 109.5
H23A C23 H23B 109.5
H23C C23 H23B 109.5
N12 C24 H24A 109.5
N12 C24 H24C 109.5
H24A C24 H24C 109.5
N12 C24 H24B 109.5
H24A C24 H24B 109.5
H24C C24 H24B 109.5
N12 C25 N9 118.4(6)
N12 C25 N11 116.5(6)
N9 C25 N11 125.1(6)
N10 C26 N9 129.1(6)
N10 C26 O8 116.2(6)
N9 C26 O8 114.7(6)
N10 C27 N11 129.4(6)
N10 C27 O5 118.2(6)
N11 C27 O5 112.4(6)
C33 C28 O5 121.5(6)
C33 C28 C29 116.9(6)
O5 C28 C29 121.6(6)
F9 C29 C30 121.2(7)
F9 C29 C28 117.6(7)
C30 C29 C28 121.1(7)
F10 C30 C29 119.9(7)
F10 C30 C31 119.4(7)
C29 C30 C31 120.7(7)
F11 C31 C30 120.5(7)
F11 C31 C32 119.8(7)
C30 C31 C32 119.6(7)
C33 C32 O6 120.4(6)
C33 C32 C31 119.1(6)
O6 C32 C31 120.6(6)
F12 C33 C32 120.0(6)
F12 C33 C28 117.4(6)
C32 C33 C28 122.5(6)
N15 C34 N13 129.5(7)
N15 C34 O6 114.0(6)
N13 C34 O6 116.5(6)
N16 C35 N15 116.7(6)
N16 C35 N14 117.8(6)
N15 C35 N14 125.4(6)
N14 C36 N13 129.8(6)
N14 C36 O7 113.8(6)
N13 C36 O7 116.4(6)
N16 C37 H37C 109.5
N16 C37 H37B 109.5
H37C C37 H37B 109.5
N16 C37 H37A 109.5
H37C C37 H37A 109.5
H37B C37 H37A 109.5
N16 C38 H38A 109.5
N16 C38 H38C 109.5
H38A C38 H38C 109.5
N16 C38 H38B 109.5
H38A C38 H38B 109.5
H38C C38 H38B 109.5
O7 C39 C40 122.1(6)
O7 C39 C44 121.8(6)
C40 C39 C44 116.0(6)
C41 C40 F15 120.9(7)
C41 C40 C39 121.8(7)
F15 C40 C39 117.2(6)
C40 C41 F14 120.2(7)
C40 C41 C42 121.0(7)
F14 C41 C42 118.8(7)
F13 C42 C43 121.2(7)
F13 C42 C41 119.9(6)
C43 C42 C41 118.8(7)
C44 C43 C42 119.4(7)
C44 C43 O8 120.6(6)
C42 C43 O8 120.1(6)
C43 C44 F16 119.1(6)
C43 C44 C39 122.9(6)
F16 C44 C39 117.4(6)

loop_
_geom_bond_atom_site_label_1
_geom_bond_atom_site_label_2
_geom_bond_distance
F1 C7 1.337(8)
F2 C8 1.346(8)
F3 C9 1.325(8)
F4 C11 1.348(8)
F5 C20 1.347(7)
F6 C19 1.343(8)
F7 C18 1.342(8)
F8 C22 1.346(7)
F9 C29 1.352(8)
F10 C30 1.346(8)
F11 C31 1.322(8)
F12 C33 1.356(7)
F13 C42 1.324(8)
F14 C41 1.350(8)
F15 C40 1.343(8)
F16 C44 1.352(7)
O1 C4 1.371(8)
O1 C6 1.378(8)
O2 C12 1.364(7)
O2 C10 1.400(8)
O3 C14 1.379(8)
O3 C17 1.383(8)
O4 C5 1.363(8)
O4 C21 1.389(8)
O5 C27 1.363(8)
O5 C28 1.392(8)
O6 C34 1.370(8)
O6 C32 1.384(8)
O7 C36 1.367(8)
O7 C39 1.380(8)
O8 C26 1.357(8)
O8 C43 1.400(8)
N1 C4 1.315(9)
N1 C3 1.372(9)
N2 C4 1.319(8)
N2 C5 1.331(8)
N3 C5 1.312(8)
N3 C3 1.363(8)
N4 C3 1.317(8)
N4 C1 1.465(9)
N4 C2 1.472(9)
N5 C14 1.311(8)
N5 C12 1.338(8)
N6 C12 1.304(9)
N6 C13 1.376(8)
N7 C14 1.323(8)
N7 C13 1.362(9)
N8 C13 1.334(9)
N8 C15 1.462(9)
N8 C16 1.470(9)
N9 C26 1.324(9)
N9 C25 1.368(9)
N10 C27 1.312(9)
N10 C26 1.323(9)
N11 C27 1.326(9)
N11 C25 1.374(8)
N12 C25 1.321(9)
N12 C23 1.466(8)
N12 C24 1.481(8)
N13 C36 1.332(9)
N13 C34 1.335(9)
N14 C36 1.310(9)
N14 C35 1.363(9)
N15 C34 1.314(9)
N15 C35 1.360(9)
N16 C35 1.340(9)
N16 C37 1.458(9)
N16 C38 1.459(10)
C1 H1A 0.9800
C1 H1C 0.9800
C1 H1B 0.9800
C2 H2C 0.9800
C2 H2B 0.9800
C2 H2A 0.9800
C6 C11 1.391(9)
C6 C7 1.400(9)
C7 C8 1.367(10)
C8 C9 1.393(10)
C9 C10 1.389(10)
C10 C11 1.360(10)
C15 H15A 0.9800
C15 H15B 0.9800
C15 H15C 0.9800
C16 H16B 0.9800
C16 H16C 0.9800
C16 H16A 0.9800
C17 C22 1.373(10)
C17 C18 1.382(10)
C18 C19 1.393(10)
C19 C20 1.359(10)
C20 C21 1.392(9)
C21 C22 1.401(9)
C23 H23A 0.9800
C23 H23C 0.9800
C23 H23B 0.9800
C24 H24A 0.9800
C24 H24C 0.9800
C24 H24B 0.9800
C28 C33 1.389(10)
C28 C29 1.408(10)
C29 C30 1.355(11)
C30 C31 1.379(11)
C31 C32 1.396(10)
C32 C33 1.360(9)
C37 H37C 0.9800
C37 H37B 0.9800
C37 H37A 0.9800
C38 H38A 0.9800
C38 H38C 0.9800
C38 H38B 0.9800
C39 C40 1.398(10)
C39 C44 1.402(10)
C40 C41 1.337(11)
C41 C42 1.394(11)
C42 C43 1.389(9)
C43 C44 1.347(10)

loop_
_geom_torsion_atom_site_label_1
_geom_torsion_atom_site_label_2
_geom_torsion_atom_site_label_3
_geom_torsion_atom_site_label_4
_geom_torsion
C1 N4 C3 N3 -176.6(6)
C2 N4 C3 N3 -0.7(10)
C1 N4 C3 N1 4.3(9)
C2 N4 C3 N1 -179.8(6)
C5 N3 C3 N4 178.9(6)
C5 N3 C3 N1 -2.0(10)
C4 N1 C3 N4 -179.5(6)
C4 N1 C3 N3 1.5(9)
C3 N1 C4 N2 -0.5(10)
C3 N1 C4 O1 178.5(5)
C5 N2 C4 N1 0.1(10)
C5 N2 C4 O1 -178.8(5)
C6 O1 C4 N1 -179.2(6)
C6 O1 C4 N2 0.0(9)
C3 N3 C5 N2 1.7(10)
C3 N3 C5 O4 -178.2(5)
C4 N2 C5 N3 -0.8(10)
C4 N2 C5 O4 179.1(6)
C21 O4 C5 N3 -179.0(6)
C21 O4 C5 N2 1.1(9)
C4 O1 C6 C11 -94.6(7)
C4 O1 C6 C7 83.6(8)
O1 C6 C7 F1 -2.0(9)
C11 C6 C7 F1 176.3(5)
O1 C6 C7 C8 -179.2(6)
C11 C6 C7 C8 -0.9(9)
F1 C7 C8 F2 -0.8(10)
C6 C7 C8 F2 176.4(6)
F1 C7 C8 C9 -175.8(6)
C6 C7 C8 C9 1.4(10)
F2 C8 C9 F3 0.9(10)
C7 C8 C9 F3 175.9(6)
F2 C8 C9 C10 -177.4(6)
C7 C8 C9 C10 -2.3(10)
F3 C9 C10 C11 -175.5(6)
C8 C9 C10 C11 2.7(10)
F3 C9 C10 O2 4.0(9)
C8 C9 C10 O2 -177.8(6)
C12 O2 C10 C11 92.7(7)
C12 O2 C10 C9 -86.8(8)
C9 C10 C11 F4 173.6(6)
O2 C10 C11 F4 -5.9(9)
C9 C10 C11 C6 -2.4(10)
O2 C10 C11 C6 178.1(6)
O1 C6 C11 F4 3.7(9)
C7 C6 C11 F4 -174.6(6)
O1 C6 C11 C10 179.7(6)
C7 C6 C11 C10 1.5(9)
C13 N6 C12 N5 0.6(10)
C13 N6 C12 O2 -179.9(5)
C14 N5 C12 N6 -2.2(10)
C14 N5 C12 O2 178.4(6)
C10 O2 C12 N6 -172.4(6)
C10 O2 C12 N5 7.2(9)
C15 N8 C13 N7 -179.4(6)
C16 N8 C13 N7 0.9(10)
C15 N8 C13 N6 0.2(10)
C16 N8 C13 N6 -179.4(6)
C14 N7 C13 N8 176.5(6)
C14 N7 C13 N6 -3.1(10)
C12 N6 C13 N8 -177.3(6)
C12 N6 C13 N7 2.3(9)
C12 N5 C14 N7 1.2(10)
C12 N5 C14 O3 -178.9(5)
C13 N7 C14 N5 1.2(10)
C13 N7 C14 O3 -178.7(5)
C17 O3 C14 N5 -5.6(9)
C17 O3 C14 N7 174.3(6)
C14 O3 C17 C22 -95.4(7)
C14 O3 C17 C18 81.3(8)
C22 C17 C18 F7 175.6(6)
O3 C17 C18 F7 -1.2(10)
C22 C17 C18 C19 -0.6(10)
O3 C17 C18 C19 -177.4(6)
F7 C18 C19 F6 2.7(10)
C17 C18 C19 F6 178.9(6)
F7 C18 C19 C20 -176.4(6)
C17 C18 C19 C20 -0.2(10)
F6 C19 C20 F5 -0.9(10)
C18 C19 C20 F5 178.2(6)
F6 C19 C20 C21 -177.8(6)
C18 C19 C20 C21 1.2(10)
C5 O4 C21 C20 -80.4(8)
C5 O4 C21 C22 99.4(7)
F5 C20 C21 O4 1.3(10)
C19 C20 C21 O4 178.3(6)
F5 C20 C21 C22 -178.5(6)
C19 C20 C21 C22 -1.5(10)
C18 C17 C22 F8 -173.4(6)
O3 C17 C22 F8 3.4(9)
C18 C17 C22 C21 0.2(10)
O3 C17 C22 C21 177.1(6)
O4 C21 C22 F8 -5.2(9)
C20 C21 C22 F8 174.6(6)
O4 C21 C22 C17 -179.0(6)
C20 C21 C22 C17 0.8(10)
C23 N12 C25 N9 -179.8(6)
C24 N12 C25 N9 -2.5(10)
C23 N12 C25 N11 1.5(9)
C24 N12 C25 N11 178.8(6)
C26 N9 C25 N12 179.0(6)
C26 N9 C25 N11 -2.5(9)
C27 N11 C25 N12 179.1(6)
C27 N11 C25 N9 0.5(9)
C27 N10 C26 N9 -1.4(10)
C27 N10 C26 O8 179.2(6)
C25 N9 C26 N10 3.0(10)
C25 N9 C26 O8 -177.6(6)
C43 O8 C26 N10 7.3(8)
C43 O8 C26 N9 -172.2(6)
C26 N10 C27 N11 -1.2(11)
C26 N10 C27 O5 -179.1(6)
C25 N11 C27 N10 1.6(11)
C25 N11 C27 O5 179.5(5)
C28 O5 C27 N10 -3.5(9)
C28 O5 C27 N11 178.3(6)
C27 O5 C28 C33 -96.1(7)
C27 O5 C28 C29 83.5(8)
C33 C28 C29 F9 176.9(6)
O5 C28 C29 F9 -2.6(9)
C33 C28 C29 C30 -0.4(10)
O5 C28 C29 C30 180.0(6)
F9 C29 C30 F10 0.7(11)
C28 C29 C30 F10 178.0(6)
F9 C29 C30 C31 -178.7(6)
C28 C29 C30 C31 -1.4(11)
F10 C30 C31 F11 -0.3(11)
C29 C30 C31 F11 179.1(6)
F10 C30 C31 C32 -177.6(6)
C29 C30 C31 C32 1.9(11)
C34 O6 C32 C33 90.7(8)
C34 O6 C32 C31 -88.9(8)
F11 C31 C32 C33 -177.6(6)
C30 C31 C32 C33 -0.4(10)
F11 C31 C32 O6 2.0(10)
C30 C31 C32 O6 179.2(6)
O6 C32 C33 F12 -4.2(9)
C31 C32 C33 F12 175.4(6)
O6 C32 C33 C28 178.8(6)
C31 C32 C33 C28 -1.6(10)
O5 C28 C33 F12 4.5(9)
C29 C28 C33 F12 -175.1(5)
O5 C28 C33 C32 -178.4(6)
C29 C28 C33 C32 2.0(9)
C35 N15 C34 N13 -1.0(11)
C35 N15 C34 O6 178.8(6)
C36 N13 C34 N15 0.5(11)
C36 N13 C34 O6 -179.2(6)
C32 O6 C34 N15 -175.9(6)
C32 O6 C34 N13 3.9(9)
C37 N16 C35 N15 -1.3(10)
C38 N16 C35 N15 -179.1(6)
C37 N16 C35 N14 178.8(6)
C38 N16 C35 N14 1.0(10)
C34 N15 C35 N16 -178.8(6)
C34 N15 C35 N14 1.1(10)
C36 N14 C35 N16 179.0(6)
C36 N14 C35 N15 -0.8(10)
C35 N14 C36 N13 0.4(10)
C35 N14 C36 O7 -179.8(5)
C34 N13 C36 N14 -0.2(10)
C34 N13 C36 O7 179.9(6)
C39 O7 C36 N14 179.6(6)
C39 O7 C36 N13 -0.5(9)
C36 O7 C39 C40 77.6(8)
C36 O7 C39 C44 -101.5(8)
O7 C39 C40 C41 -177.4(7)
C44 C39 C40 C41 1.8(10)
O7 C39 C40 F15 0.8(10)
C44 C39 C40 F15 180.0(6)
F15 C40 C41 F14 -1.2(11)
C39 C40 C41 F14 176.9(7)
F15 C40 C41 C42 -178.3(6)
C39 C40 C41 C42 -0.2(11)
C40 C41 C42 F13 175.6(6)
F14 C41 C42 F13 -1.5(10)
C40 C41 C42 C43 -0.1(11)
F14 C41 C42 C43 -177.2(6)
F13 C42 C43 C44 -177.0(6)
C41 C42 C43 C44 -1.3(10)
F13 C42 C43 O8 3.7(10)
C41 C42 C43 O8 179.3(6)
C26 O8 C43 C44 93.5(7)
C26 O8 C43 C42 -87.2(8)
C42 C43 C44 F16 173.8(6)
O8 C43 C44 F16 -6.8(9)
C42 C43 C44 C39 3.1(10)
O8 C43 C44 C39 -177.6(6)
O7 C39 C44 C43 175.9(6)
C40 C39 C44 C43 -3.3(10)
O7 C39 C44 F16 5.0(10)
C40 C39 C44 F16 -174.2(6)
